data_7122477
loop_
_publ_author_name
'Frisch, Philipp'
'Inoue, Shigeyoshi'

_publ_section_title
;
 Coinage metal complexes of NHC-stabilized silyliumylidene ions.
;
_journal_issue 97
_journal_name_full 'Chemical communications (Cambridge, England)'
_journal_page_first 13658
_journal_page_last 13661
_journal_paper_doi 10.1039/c8cc07754a
_journal_volume 54
_journal_year 2018
_chemical_compound_source 'see text'
_chemical_formula_moiety 'C38 H49 Au Cl N4 Si, 2(C2 H3 N), Cl'
_chemical_formula_sum 'C42 H55 Au Cl2 N6 Si'
_chemical_formula_weight 939.88
_chemical_properties_physical Air-sensitive,Moisture-sensitive,Oxygen-sensitive
_space_group_IT_number 2
_space_group_name_Hall '-P 1'
_space_group_name_H-M_alt 'P -1'
_symmetry_cell_setting triclinic
_symmetry_Int_Tables_number 2
_symmetry_space_group_name_Hall '-P 1'
_symmetry_space_group_name_H-M 'P -1'
_atom_sites_solution_hydrogens geom
_audit_update_record
;
2018-09-27 deposited with the CCDC.
2018-10-18 downloaded from the CCDC.
;
_cell_angle_alpha 89.892(1)
_cell_angle_beta 88.954(1)
_cell_angle_gamma 68.401(1)
_cell_formula_units_Z 2
_cell_length_a 11.8216(4)
_cell_length_b 12.5459(5)
_cell_length_c 15.1586(6)
_cell_measurement_reflns_used 9936
_cell_measurement_temperature 100
_cell_measurement_theta_max 32.0268
_cell_measurement_theta_min 2.9780
_cell_volume 2089.97(14)
_computing_cell_refinement 'SAINT (Bruker, 2014)'
_computing_data_collection 'APEX III Control Software (Bruker, 2015)'
_computing_data_reduction 'SAINT (Bruker, 2014)'
_computing_molecular_graphics 'PLATON (Spek, 2011)'
_computing_publication_material 'PLATON (Spek, 2011), enCIFer (Allen, 2014)'
_computing_structure_refinement 'SHELXL2014 (Sheldrick, 2014), SHELXLE (Huebschle, 2011)'
_computing_structure_solution 'SHELXT (Sheldrick, 2015)'
_diffrn_ambient_temperature 100
_diffrn_detector ' CMOS plate '
_diffrn_detector_area_resol_mean 16
_diffrn_measured_fraction_theta_full 0.999
_diffrn_measured_fraction_theta_max 0.999
_diffrn_measurement_device ' \k-geometry diffractometer '
_diffrn_measurement_device_type ' Bruker Photon CMOS '
_diffrn_measurement_method ' phi- and omega-rotation '
_diffrn_radiation_monochromator 'Helios optic'
_diffrn_radiation_probe x-ray
_diffrn_radiation_source 'IMS microsource'
_diffrn_radiation_type MoK\a
_diffrn_radiation_wavelength 0.71073
_diffrn_reflns_av_R_equivalents 0.0224
_diffrn_reflns_av_unetI/netI 0.0121
_diffrn_reflns_limit_h_max 14
_diffrn_reflns_limit_h_min -14
_diffrn_reflns_limit_k_max 15
_diffrn_reflns_limit_k_min -15
_diffrn_reflns_limit_l_max 18
_diffrn_reflns_limit_l_min -18
_diffrn_reflns_number 78718
_diffrn_reflns_reduction_process
;
;
_diffrn_reflns_theta_full 25.24
_diffrn_reflns_theta_max 25.35
_diffrn_reflns_theta_min 2.20
_exptl_absorpt_coefficient_mu 3.713
_exptl_absorpt_correction_T_max 0.7464
_exptl_absorpt_correction_T_min 0.5713
_exptl_absorpt_correction_type multi-scan
_exptl_absorpt_process_details 'SADABS 2014/5, Bruker, 2014'
_exptl_crystal_colour 'clear colourless'
_exptl_crystal_density_diffrn 1.493
_exptl_crystal_density_method 'Not Measured'
_exptl_crystal_description fragment
_exptl_crystal_F_000 952
_exptl_crystal_recrystallization_method 'Re-crystallisation from solvent: Acetonitrile, Diethylether'
_exptl_crystal_size_max 0.433
_exptl_crystal_size_mid 0.318
_exptl_crystal_size_min 0.135
_refine_diff_density_max 0.305
_refine_diff_density_min -0.745
_refine_diff_density_rms 0.064
_refine_ls_extinction_method none
_refine_ls_goodness_of_fit_ref 1.100
_refine_ls_hydrogen_treatment constr
_refine_ls_matrix_type full
_refine_ls_number_parameters 514
_refine_ls_number_reflns 7652
_refine_ls_number_restraints 75
_refine_ls_restrained_S_all 1.097
_refine_ls_R_factor_all 0.0138
_refine_ls_R_factor_gt 0.0135
_refine_ls_shift/su_max 0.006
_refine_ls_shift/su_mean 0.000
_refine_ls_structure_factor_coef Fsqd
_refine_ls_weighting_details 'W=1/[\S^2^(FO^2^)+(0.0171P)^2^+1.6279P] WHERE P=(FO^2^+2FC^2^)/3'
_refine_ls_weighting_scheme calc
_refine_ls_wR_factor_gt 0.0344
_refine_ls_wR_factor_ref 0.0346
_reflns_number_gt 7541
_reflns_number_total 7652
_reflns_threshold_expression I>2\s(I)
_cod_data_source_file c8cc07754a2.cif
_cod_data_source_block compound_4a
_cod_depositor_comments 'Adding full bibliography for 7122476--7122480.cif.'
_cod_original_formula_sum 'C42 H55 Au1 Cl2 N6 Si1'
_cod_database_code 7122477

loop_
_space_group_symop_id
_space_group_symop_operation_xyz
1 x,y,z
2 -x,-y,-z

loop_
_atom_site_aniso_label
_atom_site_aniso_U_11
_atom_site_aniso_U_22
_atom_site_aniso_U_33
_atom_site_aniso_U_23
_atom_site_aniso_U_13
_atom_site_aniso_U_12
Au1 0.0062(1) 0.0093(1) 0.0083(1) 0.0002(1) -0.0009(1) -0.0026(1)
Cl1 0.0073(2) 0.0262(2) 0.0213(2) 0.0035(2) -0.0028(2) -0.0050(2)
Si1 0.0070(2) 0.0068(2) 0.0068(2) -0.0004(2) -0.0005(2) -0.0029(2)
Cl2 0.0206(2) 0.0165(2) 0.0188(2) -0.0010(2) -0.0005(2) -0.0034(2)
N1 0.0103(7) 0.0087(7) 0.0086(7) -0.0005(5) -0.0017(6) -0.0032(6)
N2 0.0093(7) 0.0089(7) 0.0074(7) -0.0014(5) -0.0006(5) -0.0030(5)
N3 0.0098(7) 0.0079(7) 0.0082(7) -0.0005(5) 0.0008(6) -0.0034(6)
N4 0.0107(7) 0.0086(7) 0.0082(7) -0.0010(5) -0.0011(5) -0.0032(6)
C1 0.0100(8) 0.0095(8) 0.0059(7) 0.0006(6) -0.0019(6) -0.0040(6)
C2 0.0109(8) 0.0100(8) 0.0075(8) 0.0017(6) -0.0016(6) -0.0039(7)
C3 0.0159(9) 0.0107(8) 0.0134(8) -0.0011(7) -0.0009(7) -0.0063(7)
C4 0.0152(9) 0.0167(9) 0.0147(9) -0.0006(7) -0.0009(7) -0.0110(7)
C5 0.0119(8) 0.0171(9) 0.0105(8) -0.0001(7) 0.0014(7) -0.0076(7)
C6 0.0106(8) 0.0131(8) 0.0062(7) 0.0010(6) -0.0008(6) -0.0056(7)
C7 0.0116(8) 0.0051(7) 0.0170(9) -0.0005(6) 0.0004(7) -0.0048(6)
C8 0.0157(9) 0.0075(8) 0.0207(9) 0.0016(7) -0.0036(7) -0.0060(7)
C9 0.0149(9) 0.0116(9) 0.0307(11) 0.0041(8) -0.0081(8) -0.0051(7)
C10 0.0125(9) 0.0108(9) 0.0390(12) 0.0028(8) 0.0029(8) -0.0026(7)
C11 0.0183(10) 0.0104(8) 0.0252(10) -0.0003(7) 0.0078(8) -0.0032(7)
C12 0.0160(9) 0.0072(8) 0.0190(9) 0.0004(7) 0.0025(7) -0.0048(7)
C13 0.0218(10) 0.0198(9) 0.0170(9) 0.0027(7) -0.0081(8) -0.0058(8)
C14 0.0153(11) 0.0297(12) 0.0579(16) 0.0090(11) 0.0050(11) 0.0034(9)
C15 0.0210(10) 0.0166(9) 0.0148(9) -0.0038(7) 0.0032(8) -0.0027(8)
C16 0.0105(8) 0.0135(8) 0.0103(8) -0.0019(6) 0.0045(7) -0.0073(7)
C17 0.0119(8) 0.0158(9) 0.0123(8) -0.0014(7) 0.0048(7) -0.0063(7)
C18 0.0157(9) 0.0148(9) 0.0185(9) -0.0006(7) 0.0060(7) -0.0029(7)
C19 0.0251(10) 0.0152(9) 0.0163(9) -0.0056(7) 0.0107(8) -0.0090(8)
C20 0.0224(10) 0.0226(10) 0.0095(8) -0.0053(7) 0.0057(7) -0.0142(8)
C21 0.0139(9) 0.0175(9) 0.0099(8) -0.0015(7) 0.0045(7) -0.0098(7)
C22 0.0123(9) 0.0191(9) 0.0187(9) -0.0013(7) -0.0013(7) -0.0031(7)
C23 0.0444(14) 0.0184(10) 0.0240(11) -0.0105(8) 0.0107(10) -0.0085(10)
C24 0.0184(9) 0.0222(9) 0.0112(8) -0.0002(7) -0.0013(7) -0.0101(8)
C25 0.0070(8) 0.0103(8) 0.0072(7) 0.0002(6) -0.0002(6) -0.0035(6)
C26 0.0136(8) 0.0097(8) 0.0114(8) -0.0029(6) 0.0010(7) -0.0047(7)
C27 0.0136(9) 0.0097(8) 0.0114(8) -0.0032(6) 0.0006(7) -0.0039(7)
C28 0.0098(8) 0.0129(8) 0.0097(8) 0.0000(6) -0.0045(7) -0.0015(7)
C29 0.0215(10) 0.0100(8) 0.0166(9) -0.0022(7) -0.0032(8) -0.0006(7)
C30 0.0266(11) 0.0144(9) 0.0168(9) -0.0062(7) -0.0065(8) -0.0053(8)
C31 0.0147(9) 0.0125(8) 0.0096(8) 0.0007(6) -0.0054(7) -0.0028(7)
C32 0.0075(8) 0.0069(7) 0.0088(8) -0.0015(6) 0.0001(6) -0.0011(6)
C33 0.0130(8) 0.0086(8) 0.0079(8) -0.0010(6) 0.0014(7) -0.0003(6)
C34 0.0133(8) 0.0100(8) 0.0075(8) -0.0004(6) 0.0009(7) -0.0010(7)
C35 0.0126(8) 0.0129(8) 0.0133(8) -0.0011(7) -0.0008(7) -0.0075(7)
C36 0.0207(9) 0.0142(9) 0.0120(8) 0.0012(7) 0.0040(7) -0.0064(7)
C37 0.0213(10) 0.0188(9) 0.0096(8) -0.0006(7) -0.0036(7) -0.0066(8)
C38 0.0123(8) 0.0156(9) 0.0124(8) 0.0000(7) -0.0036(7) -0.0077(7)
N5 0.0308(10) 0.0225(9) 0.0281(9) -0.0001(8) -0.0115(8) -0.0097(8)
C39 0.0215(10) 0.0163(9) 0.0227(10) -0.0044(8) -0.0122(8) -0.0015(8)
C40 0.0255(11) 0.0208(10) 0.0271(11) 0.0002(8) -0.0080(9) -0.0055(8)
N6 0.040(3) 0.044(4) 0.055(4) 0.015(3) -0.001(3) -0.020(4)
C41 0.037(3) 0.031(2) 0.051(4) 0.007(3) -0.016(3) -0.020(2)
C42 0.055(3) 0.030(2) 0.051(3) 0.0100(19) -0.023(2) -0.028(2)
N6A 0.036(3) 0.027(3) 0.051(4) 0.004(3) -0.006(3) -0.022(3)
C41A 0.040(3) 0.031(3) 0.052(4) 0.009(3) -0.016(3) -0.019(3)
C42A 0.049(3) 0.028(3) 0.050(4) 0.011(2) -0.022(3) -0.024(2)

loop_
_atom_site_label
_atom_site_type_symbol
_atom_site_thermal_displace_type
_atom_site_fract_x
_atom_site_fract_y
_atom_site_fract_z
_atom_site_occupancy
_atom_site_U_iso_or_equiv
_atom_site_calc_flag
_atom_site_refinement_flags
_atom_site_disorder_assembly
_atom_site_disorder_group
Au1 Au Uani 0.53339(2) 0.38460(2) 0.78390(2) 1.000 0.0080(1) d . . .
Cl1 Cl Uani 0.74421(4) 0.30975(4) 0.80862(3) 1.000 0.0186(1) d . . .
Si1 Si Uani 0.33002(4) 0.46663(4) 0.75801(3) 1.000 0.0068(1) d . . .
Cl2 Cl Uani 0.24489(4) 0.91780(4) 0.59684(3) 1.000 0.0196(1) d . . .
N1 N Uani 0.31205(13) 0.65433(12) 0.88090(9) 1.000 0.0093(4) d . . .
N2 N Uani 0.18310(13) 0.71644(12) 0.77707(9) 1.000 0.0086(4) d . . .
N3 N Uani 0.37084(13) 0.57833(12) 0.59974(9) 1.000 0.0086(4) d . . .
N4 N Uani 0.24414(13) 0.49717(12) 0.56932(9) 1.000 0.0093(4) d . . .
C1 C Uani 0.22988(15) 0.37815(14) 0.77720(10) 1.000 0.0083(4) d . . .
C2 C Uani 0.27628(15) 0.26205(14) 0.74652(11) 1.000 0.0094(5) d . . .
C3 C Uani 0.19827(17) 0.20135(15) 0.73921(11) 1.000 0.0129(5) d . . .
C4 C Uani 0.07644(17) 0.25118(15) 0.76437(12) 1.000 0.0141(5) d . . .
C5 C Uani 0.03301(16) 0.35999(15) 0.80186(11) 1.000 0.0126(5) d . . .
C6 C Uani 0.10752(15) 0.42379(14) 0.80976(11) 1.000 0.0096(4) d . . .
C7 C Uani 0.40913(16) 0.19426(14) 0.72712(12) 1.000 0.0108(5) d . . .
C8 C Uani 0.48704(17) 0.15365(14) 0.79919(12) 1.000 0.0141(5) d . . .
C9 C Uani 0.60968(17) 0.08909(15) 0.78341(14) 1.000 0.0189(6) d . . .
C10 C Uani 0.65730(17) 0.06096(16) 0.69837(15) 1.000 0.0213(6) d . . .
C11 C Uani 0.57820(17) 0.09382(15) 0.62831(13) 1.000 0.0187(5) d . . .
C12 C Uani 0.45426(17) 0.15954(14) 0.64095(12) 1.000 0.0140(5) d . . .
C13 C Uani 0.44022(18) 0.17610(17) 0.89361(12) 1.000 0.0200(5) d . . .
C14 C Uani 0.7911(2) -0.0070(2) 0.68222(19) 1.000 0.0377(8) d . . .
C15 C Uani 0.37496(18) 0.18777(16) 0.56109(12) 1.000 0.0187(5) d . . .
C16 C Uani 0.05451(15) 0.53683(15) 0.85749(11) 1.000 0.0107(5) d . . .
C17 C Uani -0.04856(16) 0.62595(15) 0.82666(11) 1.000 0.0131(5) d . . .
C18 C Uani -0.09290(17) 0.73017(16) 0.87283(12) 1.000 0.0172(5) d . . .
C19 C Uani -0.03853(18) 0.74768(16) 0.94877(12) 1.000 0.0186(5) d . . .
C20 C Uani 0.05947(18) 0.65662(16) 0.98123(12) 1.000 0.0166(5) d . . .
C21 C Uani 0.10502(16) 0.55081(15) 0.93861(11) 1.000 0.0127(5) d . . .
C22 C Uani -0.11588(17) 0.61421(16) 0.74589(12) 1.000 0.0175(5) d . . .
C23 C Uani -0.0860(2) 0.86145(18) 0.99642(14) 1.000 0.0299(7) d . . .
C24 C Uani 0.20271(17) 0.45202(16) 0.98200(12) 1.000 0.0165(5) d . . .
C25 C Uani 0.26614(15) 0.61896(14) 0.81018(11) 1.000 0.0081(4) d . . .
C26 C Uani 0.17734(16) 0.81117(15) 0.82645(11) 1.000 0.0115(5) d . . .
C27 C Uani 0.25820(16) 0.77165(15) 0.89208(11) 1.000 0.0117(5) d . . .
C28 C Uani 0.10824(15) 0.72698(15) 0.69916(11) 1.000 0.0115(5) d . . .
C29 C Uani 0.09302(18) 0.92982(15) 0.80601(12) 1.000 0.0175(5) d . . .
C30 C Uani 0.28986(19) 0.83256(16) 0.96656(13) 1.000 0.0198(6) d . . .
C31 C Uani 0.40180(16) 0.58392(15) 0.94297(11) 1.000 0.0128(5) d . . .
C32 C Uani 0.30953(15) 0.51586(14) 0.63593(11) 1.000 0.0082(4) d . . .
C33 C Uani 0.34418(16) 0.59908(14) 0.51123(11) 1.000 0.0109(5) d . . .
C34 C Uani 0.26529(16) 0.54723(14) 0.49168(11) 1.000 0.0112(5) d . . .
C35 C Uani 0.44902(16) 0.62676(15) 0.64591(11) 1.000 0.0121(5) d . . .
C36 C Uani 0.39305(17) 0.67149(15) 0.45628(12) 1.000 0.0157(5) d . . .
C37 C Uani 0.20876(18) 0.53662(16) 0.40667(12) 1.000 0.0167(5) d . . .
C38 C Uani 0.14514(16) 0.45293(15) 0.57514(11) 1.000 0.0127(5) d . . .
N5 N Uani -0.05442(17) 0.73364(15) 0.53104(12) 1.000 0.0270(5) d . . .
C39 C Uani -0.01246(18) 0.78749(17) 0.49034(13) 1.000 0.0216(6) d . . .
C40 C Uani 0.0428(2) 0.85506(18) 0.43954(14) 1.000 0.0252(6) d . . .
N6 N Uani 0.5732(14) 0.7269(7) 0.8505(6) 0.580(8) 0.045(2) d DUP A 1
C41 C Uani 0.540(2) 0.7850(16) 0.7922(14) 0.580(8) 0.0374(18) d DUP A 1
C42 C Uani 0.5216(5) 0.8619(4) 0.7154(4) 0.580(8) 0.0416(16) d DUP A 1
N6A N Uani 0.5719(18) 0.7033(8) 0.8346(9) 0.420(8) 0.0350(19) d DUP A 2
C41A C Uani 0.534(3) 0.789(2) 0.801(2) 0.420(8) 0.0391(19) d DUP A 2
C42A C Uani 0.4511(7) 0.8986(5) 0.7639(5) 0.420(8) 0.0393(19) d DUP A 2
H3 H Uiso 0.22910 0.12520 0.71680 1.000 0.0160 c RU . .
H4 H Uiso 0.02320 0.21110 0.75600 1.000 0.0170 c RU . .
H5 H Uiso -0.04900 0.39170 0.82260 1.000 0.0150 c RU . .
H9 H Uiso 0.66220 0.06360 0.83210 1.000 0.0230 c RU . .
H11 H Uiso 0.60890 0.07120 0.57020 1.000 0.0220 c RU . .
H13A H Uiso 0.44050 0.25040 0.91310 1.000 0.0300 c RU . .
H13B H Uiso 0.49280 0.11550 0.93160 1.000 0.0300 c RU . .
H13C H Uiso 0.35710 0.17690 0.89720 1.000 0.0300 c RU . .
H14A H Uiso 0.80820 -0.01550 0.61860 1.000 0.0560 c RU . .
H14B H Uiso 0.81280 -0.08300 0.70890 1.000 0.0560 c RU . .
H14C H Uiso 0.83920 0.03330 0.70870 1.000 0.0560 c RU . .
H15A H Uiso 0.35340 0.26890 0.54640 1.000 0.0280 c RU . .
H15B H Uiso 0.30070 0.17260 0.57370 1.000 0.0280 c RU . .
H15C H Uiso 0.41920 0.14020 0.51110 1.000 0.0280 c RU . .
H18 H Uiso -0.16220 0.79060 0.85150 1.000 0.0210 c RU . .
H20 H Uiso 0.09630 0.66700 1.03400 1.000 0.0200 c RU . .
H22A H Uiso -0.14780 0.68800 0.71540 1.000 0.0260 c RU . .
H22B H Uiso -0.18340 0.59080 0.76360 1.000 0.0260 c RU . .
H22C H Uiso -0.06010 0.55620 0.70620 1.000 0.0260 c RU . .
H23A H Uiso -0.01830 0.88620 1.00860 1.000 0.0450 c RU . .
H23B H Uiso -0.12550 0.85350 1.05210 1.000 0.0450 c RU . .
H23C H Uiso -0.14520 0.91860 0.95950 1.000 0.0450 c RU . .
H24A H Uiso 0.17370 0.38890 0.99110 1.000 0.0250 c RU . .
H24B H Uiso 0.22200 0.47700 1.03910 1.000 0.0250 c RU . .
H24C H Uiso 0.27590 0.42590 0.94410 1.000 0.0250 c RU . .
H28A H Uiso 0.14550 0.75130 0.64860 1.000 0.0170 c RU . .
H28B H Uiso 0.02660 0.78400 0.71070 1.000 0.0170 c RU . .
H28C H Uiso 0.10260 0.65270 0.68600 1.000 0.0170 c RU . .
H29A H Uiso 0.10660 0.94820 0.74480 1.000 0.0260 c RU . .
H29B H Uiso 0.10840 0.98430 0.84580 1.000 0.0260 c RU . .
H29C H Uiso 0.00870 0.93500 0.81400 1.000 0.0260 c RU . .
H30A H Uiso 0.37770 0.81550 0.96540 1.000 0.0300 c RU . .
H30B H Uiso 0.26640 0.80690 1.02270 1.000 0.0300 c RU . .
H30C H Uiso 0.24630 0.91540 0.96060 1.000 0.0300 c RU . .
H31A H Uiso 0.42770 0.50310 0.92570 1.000 0.0190 c RU . .
H31B H Uiso 0.36550 0.59430 1.00250 1.000 0.0190 c RU . .
H31C H Uiso 0.47240 0.60710 0.94240 1.000 0.0190 c RU . .
H35A H Uiso 0.52470 0.61110 0.61180 1.000 0.0180 c RU . .
H35B H Uiso 0.46800 0.59180 0.70430 1.000 0.0180 c RU . .
H35C H Uiso 0.40670 0.70980 0.65250 1.000 0.0180 c RU . .
H36A H Uiso 0.36270 0.67580 0.39610 1.000 0.0240 c RU . .
H36B H Uiso 0.48220 0.63750 0.45480 1.000 0.0240 c RU . .
H36C H Uiso 0.36650 0.74880 0.48180 1.000 0.0240 c RU . .
H37A H Uiso 0.23690 0.57560 0.36000 1.000 0.0250 c RU . .
H37B H Uiso 0.12000 0.57190 0.41280 1.000 0.0250 c RU . .
H37C H Uiso 0.23220 0.45540 0.39130 1.000 0.0250 c RU . .
H38A H Uiso 0.06660 0.51700 0.57320 1.000 0.0190 c RU . .
H38B H Uiso 0.15070 0.41130 0.63070 1.000 0.0190 c RU . .
H38C H Uiso 0.15210 0.40090 0.52540 1.000 0.0190 c RU . .
H40A H Uiso 0.08830 0.80990 0.38900 1.000 0.0380 c RU . .
H40B H Uiso 0.09830 0.87580 0.47700 1.000 0.0380 c RU . .
H40C H Uiso -0.02100 0.92490 0.41850 1.000 0.0380 c RU . .
H42A H Uiso 0.58120 0.82380 0.66870 0.580(8) 0.0620 c RUP A 1
H42B H Uiso 0.53190 0.93280 0.73320 0.580(8) 0.0620 c RUP A 1
H42C H Uiso 0.43920 0.88010 0.69340 0.580(8) 0.0620 c RUP A 1
H42D H Uiso 0.49860 0.93470 0.72990 0.420(8) 0.0590 c RUP A 2
H42E H Uiso 0.40660 0.95010 0.81190 0.420(8) 0.0590 c RUP A 2
H42F H Uiso 0.39330 0.88340 0.72510 0.420(8) 0.0590 c RUP A 2

loop_
_atom_type_symbol
_atom_type_description
_atom_type_scat_dispersion_real
_atom_type_scat_dispersion_imag
_atom_type_scat_source
C C 0.0033 0.0016 ' International Tables Vol C Tables 4.2.6.8 and 6.1.1.4'
H H 0.0000 0.0000 ' International Tables Vol C Tables 4.2.6.8 and 6.1.1.4'
Au Au -2.0133 8.8022 ' International Tables Vol C Tables 4.2.6.8 and 6.1.1.4'
Cl Cl 0.1484 0.1585 ' International Tables Vol C Tables 4.2.6.8 and 6.1.1.4'
N N 0.0061 0.0033 ' International Tables Vol C Tables 4.2.6.8 and 6.1.1.4'
Si Si 0.0817 0.0704 ' International Tables Vol C Tables 4.2.6.8 and 6.1.1.4'

loop_
_geom_angle_atom_site_label_1
_geom_angle_atom_site_label_2
_geom_angle_atom_site_label_3
_geom_angle
_geom_angle_publ_flag
Cl1 Au1 Si1 176.81(2) yes
Au1 Si1 C1 119.02(6) yes
Au1 Si1 C25 109.32(6) yes
Au1 Si1 C32 108.23(6) yes
C1 Si1 C25 114.51(8) yes
C1 Si1 C32 106.63(7) yes
C25 Si1 C32 96.49(7) yes
C25 N1 C27 111.01(14) yes
C25 N1 C31 127.92(14) yes
C27 N1 C31 121.01(14) yes
C25 N2 C26 110.95(14) yes
C25 N2 C28 127.23(14) yes
C26 N2 C28 121.82(14) yes
C32 N3 C33 110.97(15) yes
C32 N3 C35 126.75(14) yes
C33 N3 C35 122.15(15) yes
C32 N4 C34 110.42(15) yes
C32 N4 C38 128.02(14) yes
C34 N4 C38 120.49(15) yes
Si1 C1 C2 117.29(13) yes
Si1 C1 C6 124.42(12) yes
C2 C1 C6 117.82(16) no
C1 C2 C3 120.05(17) no
C1 C2 C7 124.07(16) no
C3 C2 C7 115.71(15) no
C2 C3 C4 120.82(16) no
C3 C4 C5 119.56(18) no
C4 C5 C6 121.34(18) no
C1 C6 C5 119.87(15) no
C1 C6 C16 122.98(16) no
C5 C6 C16 117.08(16) no
C2 C7 C8 118.03(16) no
C2 C7 C12 122.28(17) no
C8 C7 C12 119.28(17) no
C7 C8 C9 119.37(17) no
C7 C8 C13 121.68(18) no
C9 C8 C13 118.93(17) no
C8 C9 C10 121.79(19) no
C9 C10 C11 118.33(19) no
C9 C10 C14 121.2(2) no
C11 C10 C14 120.5(2) no
C10 C11 C12 121.79(18) no
C7 C12 C11 119.07(17) no
C7 C12 C15 123.07(18) no
C11 C12 C15 117.85(17) no
C6 C16 C17 121.64(15) no
C6 C16 C21 119.03(16) no
C17 C16 C21 119.20(16) no
C16 C17 C18 119.28(16) no
C16 C17 C22 122.81(16) no
C18 C17 C22 117.91(16) no
C17 C18 C19 121.85(18) no
C18 C19 C20 118.24(17) no
C18 C19 C23 121.04(18) no
C20 C19 C23 120.71(18) no
C19 C20 C21 121.88(18) no
C16 C21 C20 119.22(17) no
C16 C21 C24 121.45(16) no
C20 C21 C24 119.26(16) no
Si1 C25 N1 125.83(13) yes
Si1 C25 N2 128.59(13) yes
N1 C25 N2 104.66(14) yes
N2 C26 C27 106.55(15) yes
N2 C26 C29 122.83(16) yes
C27 C26 C29 130.61(17) no
N1 C27 C26 106.84(15) yes
N1 C27 C30 122.02(16) yes
C26 C27 C30 131.14(17) no
Si1 C32 N3 121.93(13) yes
Si1 C32 N4 132.80(13) yes
N3 C32 N4 105.22(14) yes
N3 C33 C34 106.52(15) yes
N3 C33 C36 122.52(16) yes
C34 C33 C36 130.87(16) no
N4 C34 C33 106.87(15) yes
N4 C34 C37 122.16(17) yes
C33 C34 C37 130.95(17) no
C2 C3 H3 120.00 no
C4 C3 H3 120.00 no
C3 C4 H4 120.00 no
C5 C4 H4 120.00 no
C4 C5 H5 119.00 no
C6 C5 H5 119.00 no
C8 C9 H9 119.00 no
C10 C9 H9 119.00 no
C10 C11 H11 119.00 no
C12 C11 H11 119.00 no
C8 C13 H13A 109.00 no
C8 C13 H13B 109.00 no
C8 C13 H13C 109.00 no
H13A C13 H13B 109.00 no
H13A C13 H13C 109.00 no
H13B C13 H13C 109.00 no
C10 C14 H14A 110.00 no
C10 C14 H14B 110.00 no
C10 C14 H14C 109.00 no
H14A C14 H14B 109.00 no
H14A C14 H14C 109.00 no
H14B C14 H14C 109.00 no
C12 C15 H15A 109.00 no
C12 C15 H15B 109.00 no
C12 C15 H15C 109.00 no
H15A C15 H15B 109.00 no
H15A C15 H15C 109.00 no
H15B C15 H15C 109.00 no
C17 C18 H18 119.00 no
C19 C18 H18 119.00 no
C19 C20 H20 119.00 no
C21 C20 H20 119.00 no
C17 C22 H22A 109.00 no
C17 C22 H22B 110.00 no
C17 C22 H22C 109.00 no
H22A C22 H22B 109.00 no
H22A C22 H22C 109.00 no
H22B C22 H22C 109.00 no
C19 C23 H23A 110.00 no
C19 C23 H23B 109.00 no
C19 C23 H23C 109.00 no
H23A C23 H23B 110.00 no
H23A C23 H23C 109.00 no
H23B C23 H23C 109.00 no
C21 C24 H24A 109.00 no
C21 C24 H24B 109.00 no
C21 C24 H24C 109.00 no
H24A C24 H24B 109.00 no
H24A C24 H24C 110.00 no
H24B C24 H24C 109.00 no
N2 C28 H28A 110.00 no
N2 C28 H28B 109.00 no
N2 C28 H28C 109.00 no
H28A C28 H28B 109.00 no
H28A C28 H28C 109.00 no
H28B C28 H28C 110.00 no
C26 C29 H29A 109.00 no
C26 C29 H29B 109.00 no
C26 C29 H29C 109.00 no
H29A C29 H29B 109.00 no
H29A C29 H29C 110.00 no
H29B C29 H29C 109.00 no
C27 C30 H30A 110.00 no
C27 C30 H30B 110.00 no
C27 C30 H30C 110.00 no
H30A C30 H30B 109.00 no
H30A C30 H30C 109.00 no
H30B C30 H30C 109.00 no
N1 C31 H31A 109.00 no
N1 C31 H31B 109.00 no
N1 C31 H31C 109.00 no
H31A C31 H31B 109.00 no
H31A C31 H31C 109.00 no
H31B C31 H31C 109.00 no
N3 C35 H35A 110.00 no
N3 C35 H35B 109.00 no
N3 C35 H35C 109.00 no
H35A C35 H35B 109.00 no
H35A C35 H35C 109.00 no
H35B C35 H35C 109.00 no
C33 C36 H36A 109.00 no
C33 C36 H36B 109.00 no
C33 C36 H36C 109.00 no
H36A C36 H36B 109.00 no
H36A C36 H36C 110.00 no
H36B C36 H36C 109.00 no
C34 C37 H37A 109.00 no
C34 C37 H37B 109.00 no
C34 C37 H37C 109.00 no
H37A C37 H37B 109.00 no
H37A C37 H37C 109.00 no
H37B C37 H37C 109.00 no
N4 C38 H38A 109.00 no
N4 C38 H38B 109.00 no
N4 C38 H38C 109.00 no
H38A C38 H38B 109.00 no
H38A C38 H38C 109.00 no
H38B C38 H38C 109.00 no
N5 C39 C40 179.0(2) yes
C39 C40 H40A 109.00 no
C39 C40 H40B 110.00 no
C39 C40 H40C 109.00 no
H40A C40 H40B 109.00 no
H40A C40 H40C 110.00 no
H40B C40 H40C 109.00 no
N6 C41 C42 168(2) yes
C41 C42 H42A 110.00 no
C41 C42 H42B 110.00 no
C41 C42 H42C 109.00 no
H42A C42 H42B 109.00 no
H42A C42 H42C 109.00 no
H42B C42 H42C 109.00 no
N6A C41A C42A 164(3) yes
C41A C42A H42D 110.00 no
C41A C42A H42E 110.00 no
C41A C42A H42F 109.00 no
H42D C42A H42E 109.00 no
H42D C42A H42F 109.00 no
H42E C42A H42F 110.00 no

loop_
_geom_bond_atom_site_label_1
_geom_bond_atom_site_label_2
_geom_bond_distance
_geom_bond_publ_flag
Au1 Cl1 2.3544(6) yes
Au1 Si1 2.2813(6) yes
Si1 C1 1.9162(19) yes
Si1 C25 1.9415(17) yes
Si1 C32 1.9408(17) yes
N1 C25 1.357(2) yes
N1 C27 1.381(2) yes
N1 C31 1.461(2) yes
N2 C25 1.358(2) yes
N2 C26 1.385(2) yes
N2 C28 1.465(2) yes
N3 C32 1.357(2) yes
N3 C33 1.386(2) yes
N3 C35 1.467(2) yes
N4 C32 1.355(2) yes
N4 C34 1.394(2) yes
N4 C38 1.470(3) yes
C1 C2 1.430(2) no
C1 C6 1.424(3) no
C2 C3 1.401(3) no
C2 C7 1.509(3) no
C3 C4 1.389(3) no
C4 C5 1.388(2) no
C5 C6 1.398(3) no
C6 C16 1.504(2) no
C7 C8 1.411(3) no
C7 C12 1.409(3) no
C8 C9 1.392(3) no
C8 C13 1.514(3) no
C9 C10 1.390(3) no
C10 C11 1.387(3) no
C10 C14 1.511(3) no
C11 C12 1.402(3) no
C12 C15 1.505(3) no
C16 C17 1.403(3) no
C16 C21 1.416(2) no
C17 C18 1.400(3) no
C17 C22 1.509(3) no
C18 C19 1.385(3) no
C19 C20 1.391(3) no
C19 C23 1.508(3) no
C20 C21 1.391(3) no
C21 C24 1.508(3) no
C26 C27 1.354(3) no
C26 C29 1.491(3) no
C27 C30 1.493(3) no
C33 C34 1.356(3) no
C33 C36 1.490(3) no
C34 C37 1.491(3) no
C3 H3 0.9500 no
C4 H4 0.9500 no
C5 H5 0.9500 no
N5 C39 1.148(3) yes
C9 H9 0.9500 no
C11 H11 0.9500 no
C13 H13B 0.9800 no
C13 H13C 0.9800 no
C13 H13A 0.9800 no
C14 H14B 0.9800 no
C14 H14C 0.9800 no
C14 H14A 0.9800 no
C15 H15B 0.9800 no
C15 H15C 0.9800 no
C15 H15A 0.9800 no
C18 H18 0.9500 no
C20 H20 0.9500 no
C22 H22A 0.9800 no
C22 H22B 0.9800 no
C22 H22C 0.9800 no
C23 H23B 0.9800 no
C23 H23C 0.9800 no
C23 H23A 0.9800 no
C24 H24A 0.9800 no
C24 H24B 0.9800 no
C24 H24C 0.9800 no
C28 H28A 0.9800 no
C28 H28B 0.9800 no
C28 H28C 0.9800 no
C29 H29B 0.9800 no
C29 H29C 0.9800 no
C29 H29A 0.9800 no
C30 H30B 0.9800 no
C30 H30C 0.9800 no
C30 H30A 0.9800 no
C31 H31B 0.9800 no
C31 H31C 0.9800 no
C31 H31A 0.9800 no
C35 H35A 0.9800 no
C35 H35B 0.9800 no
C35 H35C 0.9800 no
C36 H36A 0.9800 no
C36 H36B 0.9800 no
C36 H36C 0.9800 no
C37 H37B 0.9800 no
C37 H37C 0.9800 no
C37 H37A 0.9800 no
C38 H38B 0.9800 no
C38 H38C 0.9800 no
C38 H38A 0.9800 no
C39 C40 1.458(3) no
N6 C41 1.13(2) yes
C40 H40B 0.9800 no
C40 H40C 0.9800 no
C40 H40A 0.9800 no
C41 C42 1.48(2) no
N6A C41A 1.13(3) yes
C42 H42B 0.9800 no
C42 H42C 0.9800 no
C42 H42A 0.9800 no
C41A C42A 1.48(3) no
C42A H42D 0.9800 no
C42A H42E 0.9800 no
C42A H42F 0.9800 no

loop_
_geom_hbond_atom_site_label_D
_geom_hbond_atom_site_label_H
_geom_hbond_atom_site_label_A
_geom_hbond_distance_DH
_geom_hbond_distance_HA
_geom_hbond_distance_DA
_geom_hbond_angle_DHA
_geom_hbond_site_symmetry_A
_geom_hbond_publ_flag
C29 H29A Cl2 0.9800 2.6900 3.591(2) 152.00 . yes
C31 H31C N6 0.9800 2.6200 3.443(14) 142.00 . yes
C31 H31C N6A 0.9800 2.5500 3.328(18) 137.00 . yes
C35 H35C Cl2 0.9800 2.7500 3.6438(18) 152.00 . yes
C36 H36C Cl2 0.9800 2.7000 3.6140(18) 156.00 . yes
C38 H38C N5 0.9800 2.5300 3.338(3) 140.00 2_566 yes
C40 H40B Cl2 0.9800 2.7200 3.690(2) 173.00 . yes
C40 H40C Cl2 0.9800 2.6700 3.594(2) 157.00 2_576 yes
C42 H42C Cl2 0.9800 2.6400 3.598(6) 166.00 . yes

loop_
_geom_torsion_atom_site_label_1
_geom_torsion_atom_site_label_2
_geom_torsion_atom_site_label_3
_geom_torsion_atom_site_label_4
_geom_torsion
_geom_torsion_publ_flag
Au1 Si1 C1 C2 -43.22(14) no
Au1 Si1 C1 C6 144.85(12) no
C25 Si1 C1 C2 -175.19(12) no
C25 Si1 C1 C6 12.88(17) no
C32 Si1 C1 C2 79.39(14) no
C32 Si1 C1 C6 -92.54(15) no
Au1 Si1 C25 N1 -27.30(17) no
Au1 Si1 C25 N2 139.98(16) no
C1 Si1 C25 N1 109.15(16) no
C1 Si1 C25 N2 -83.57(18) no
C32 Si1 C25 N1 -139.23(16) no
C32 Si1 C25 N2 28.05(18) no
Au1 Si1 C32 N3 -49.10(15) no
Au1 Si1 C32 N4 127.78(16) no
C1 Si1 C32 N3 -178.25(13) no
C1 Si1 C32 N4 -1.37(19) no
C25 Si1 C32 N3 63.74(15) no
C25 Si1 C32 N4 -119.39(17) no
C27 N1 C25 Si1 170.09(13) no
C27 N1 C25 N2 0.3(2) no
C31 N1 C25 Si1 -12.7(3) no
C31 N1 C25 N2 177.51(17) no
C25 N1 C27 C26 -0.6(2) no
C25 N1 C27 C30 178.40(18) no
C31 N1 C27 C26 -177.94(16) no
C31 N1 C27 C30 1.0(3) no
C26 N2 C25 Si1 -169.37(14) no
C26 N2 C25 N1 0.0(2) no
C28 N2 C25 Si1 9.5(3) no
C28 N2 C25 N1 178.87(16) no
C25 N2 C26 C27 -0.3(2) no
C25 N2 C26 C29 -179.35(17) no
C28 N2 C26 C27 -179.27(16) no
C28 N2 C26 C29 1.7(3) no
C33 N3 C32 Si1 177.77(12) no
C33 N3 C32 N4 0.14(19) no
C35 N3 C32 Si1 -6.4(2) no
C35 N3 C32 N4 175.98(15) no
C32 N3 C33 C34 -0.6(2) no
C32 N3 C33 C36 176.32(16) no
C35 N3 C33 C34 -176.69(15) no
C35 N3 C33 C36 0.3(3) no
C34 N4 C32 Si1 -176.86(14) no
C34 N4 C32 N3 0.39(19) no
C38 N4 C32 Si1 15.1(3) no
C38 N4 C32 N3 -167.63(15) no
C32 N4 C34 C33 -0.8(2) no
C32 N4 C34 C37 177.70(16) no
C38 N4 C34 C33 168.27(15) no
C38 N4 C34 C37 -13.3(2) no
Si1 C1 C2 C3 -164.90(13) no
Si1 C1 C2 C7 20.1(2) no
C6 C1 C2 C3 7.6(2) no
C6 C1 C2 C7 -167.47(16) no
Si1 C1 C6 C5 164.76(13) no
Si1 C1 C6 C16 -18.6(2) no
C2 C1 C6 C5 -7.1(2) no
C2 C1 C6 C16 169.54(15) no
C1 C2 C3 C4 -2.3(3) no
C7 C2 C3 C4 173.18(16) no
C1 C2 C7 C8 74.8(2) no
C1 C2 C7 C12 -112.7(2) no
C3 C2 C7 C8 -100.49(19) no
C3 C2 C7 C12 72.1(2) no
C2 C3 C4 C5 -3.7(3) no
C3 C4 C5 C6 4.2(3) no
C4 C5 C6 C1 1.4(3) no
C4 C5 C6 C16 -175.49(16) no
C1 C6 C16 C17 121.7(2) no
C1 C6 C16 C21 -62.5(2) no
C5 C6 C16 C17 -61.5(2) no
C5 C6 C16 C21 114.2(2) no
C2 C7 C8 C9 178.86(16) no
C2 C7 C8 C13 0.3(3) no
C12 C7 C8 C9 6.1(3) no
C12 C7 C8 C13 -172.50(17) no
C2 C7 C12 C11 -178.12(16) no
C2 C7 C12 C15 0.7(3) no
C8 C7 C12 C11 -5.6(3) no
C8 C7 C12 C15 173.15(17) no
C7 C8 C9 C10 -1.6(3) no
C13 C8 C9 C10 177.01(18) no
C8 C9 C10 C11 -3.3(3) no
C8 C9 C10 C14 178.67(19) no
C9 C10 C11 C12 3.7(3) no
C14 C10 C11 C12 -178.23(18) no
C10 C11 C12 C7 0.7(3) no
C10 C11 C12 C15 -178.10(18) no
C6 C16 C17 C18 -178.90(17) no
C6 C16 C17 C22 2.0(3) no
C21 C16 C17 C18 5.4(3) no
C21 C16 C17 C22 -173.69(17) no
C6 C16 C21 C20 177.46(18) no
C6 C16 C21 C24 -5.6(3) no
C17 C16 C21 C20 -6.7(3) no
C17 C16 C21 C24 170.20(18) no
C16 C17 C18 C19 -0.6(3) no
C22 C17 C18 C19 178.53(19) no
C17 C18 C19 C20 -2.9(3) no
C17 C18 C19 C23 178.63(19) no
C18 C19 C20 C21 1.5(3) no
C23 C19 C20 C21 179.98(19) no
C19 C20 C21 C16 3.3(3) no
C19 C20 C21 C24 -173.67(19) no
N2 C26 C27 N1 0.5(2) no
N2 C26 C27 C30 -178.3(2) no
C29 C26 C27 N1 179.44(19) no
C29 C26 C27 C30 0.6(4) no
N3 C33 C34 N4 0.83(19) no
N3 C33 C34 C37 -177.47(18) no
C36 C33 C34 N4 -175.76(18) no
C36 C33 C34 C37 6.0(3) no
